data_2012280
loop_
_publ_author_name
'Alfonso, Montserrat'
'Neels, Antonia'
'Stoeckli-Evans, Helen'

_publ_section_title
;
 X-ray powder structure of a new two-dimensional nickel(II)
 coordination polymer with pyrazine-2,3,5,6-tetracarboxylic acid
;
_journal_issue 10
_journal_name_full 'Acta Crystallographica Section C'
_journal_page_first 1144
_journal_page_last 1146
_journal_paper_doi 10.1107/S010827010101068X
_journal_volume 57
_journal_year 2001
_chemical_formula_iupac '[Ni (C8 N2 O8) (H2 O)2 ] [Ni (H2 O)4]'
_chemical_formula_moiety 'C8 H4 N2 Ni O8 , H8 Ni O4'
_chemical_formula_structural '[Ni (C8 N2 O8) (H2 O)2 ] [Ni (H2 O)4]'
_chemical_formula_sum 'C8 H12 N2 Ni2 O14'
_chemical_formula_weight 477.5
_chemical_name_systematic
;
poly[diaquanickel(II)-\m-(pyrazine-2,3,5,6-tetracarboxylato)-
tetraaquanickel(II)
;
_space_group_IT_number 2
_symmetry_cell_setting triclinic
_symmetry_space_group_name_Hall '-P 1'
_symmetry_space_group_name_H-M 'P -1'
_cell_angle_alpha 85.922(3)
_cell_angle_beta 84.242(4)
_cell_angle_gamma 61.818(3)
_cell_formula_units_Z 1
_cell_length_a 6.9892(3)
_cell_length_b 7.169(4)
_cell_length_c 8.2106(3)
_cell_measurement_temperature 295(2)
_cell_volume 360.7(2)
_computing_cell_refinement 'EXPO (Altomare et al., 1997)'
_computing_data_collection 'Rigaku/AFC Diffractometer Control Software (Rigaku Corporation, 1995)'
_computing_data_reduction EXPO
_computing_molecular_graphics 'PLATON (Spek, 2001)'
_computing_publication_material GSAS
_computing_structure_refinement 'GSAS (Larson & Von Dreele, 1994)'
_computing_structure_solution 'EXPO and SHELXL97 (Sheldrick, 1997)'
_diffrn_ambient_temperature 295(2)
_diffrn_measurement_device_type 'Rigaku model?'
_diffrn_radiation_monochromator none
_diffrn_radiation_type CuK\a
_diffrn_radiation_wavelength 1.5418
_exptl_absorpt_coefficient_mu 4.10
_exptl_absorpt_correction_type none
_exptl_crystal_density_diffrn 2.188
_exptl_crystal_density_method 'not measured'
_exptl_crystal_F_000 242
_refine_ls_extinction_method none
_refine_ls_goodness_of_fit_all 1.30
_refine_ls_hydrogen_treatment noref
_refine_ls_matrix_type fullcycle
_refine_ls_number_constraints 57
_refine_ls_number_parameters 50
_refine_ls_shift/su_max .01
_refine_ls_structure_factor_coef 'profile intensities'
_refine_ls_weighting_details 1/[y(obs)]^1/2^
_refine_ls_weighting_scheme calc
_cod_data_source_file sk1451.cif
_cod_data_source_block I
_cod_original_cell_volume 360.650(10)
_cod_database_code 2012280

loop_
_symmetry_equiv_pos_site_id
_symmetry_equiv_pos_as_xyz
1 x,y,z
2 -x,-y,-z

loop_
_atom_site_label
_atom_site_fract_x
_atom_site_fract_y
_atom_site_fract_z
_atom_site_U_iso_or_equiv
_atom_site_thermal_displace_type
_atom_site_occupancy
Ni1 .5 -.5 -.5 .0442(14) Uiso 1.0
Ni2 .0 .0 .0 .0442(14) Uiso 1.0
O1 .3411(7) -.3757(10) -.2861(4) .0357(14) Uiso 1.0
O2 -.0010(8) -.1574(10) -.1899(6) .0357(14) Uiso 1.0
O3 -.3159(13) -.3524(11) -.1033(7) .0357(14) Uiso 1.0
O4 -.4596(13) -.0776(11) -.2999(10) .0357(14) Uiso 1.0
O5 .3538(10) -.2121(6) -.6071(8) .0357(14) Uiso 1.0
O6 .2786(7) -.2399(7) .0676(9) .0357(14) Uiso 1.0
O7 .1629(11) .1344(11) -.1298(8) .0357(14) Uiso 1.0
N1 .2071(6) -.5090(12) -.5042(7) .0357(14) Uiso 1.0
C1 .0512(9) -.4183(16) -.3764(8) .0357(14) Uiso 1.0
C2 -.1532(9) -.4034(16) -.3744(8) .0357(14) Uiso 1.0
C3 .1347(9) -.2982(15) -.2850(14) .0357(14) Uiso 1.0
C4 -.3290(17) -.2634(12) -.2456(8) .0357(14) Uiso 1.0

loop_
_atom_type_symbol
_atom_type_description
_atom_type_scat_dispersion_real
_atom_type_scat_dispersion_imag
_atom_type_scat_source
C C .0181 .0091 'International Tables Vol C Tables 4.2.6.8 and 6.1.1.4'
H H .0000 .0000 'International Tables Vol C Tables 4.2.6.8 and 6.1.1.4'
N N .0311 .0180 'International Tables Vol C Tables 4.2.6.8 and 6.1.1.4'
O O .0492 .0322 'International Tables Vol C Tables 4.2.6.8 and 6.1.1.4'
Ni Ni -3.0029 .5091 'International Tables Vol C Tables 4.2.6.8 and 6.1.1.4'

loop_
_geom_angle_atom_site_label_1
_geom_angle_atom_site_label_2
_geom_angle_atom_site_label_3
_geom_angle_site_symmetry_1
_geom_angle_site_symmetry_3
_geom_angle
_geom_angle_publ_flag
O1 Ni1 N1 . . 76.70(10) yes
O1 Ni1 N1 2_644 . 103.30(10) ?
O1 Ni1 N1 2_644 2_644 76.70(10) ?
O1 Ni1 N1 . 2_644 103.30(10) yes
O5 Ni1 N1 . . 87.10(10) yes
O5 Ni1 N1 2_644 2_644 87.10(10) ?
O5 Ni1 N1 . 2_644 92.90(10) yes
O5 Ni1 N1 2_644 . 92.90(10) ?
O5 Ni1 O1 . . 89.50(10) yes
O5 Ni1 O1 2_644 2_644 89.50(10) ?
O5 Ni1 O1 . 2_644 90.50(10) yes
O5 Ni1 O1 2_644 . 90.50(10) ?
N1 Ni1 N1 2_644 . 180.0 ?
O1 Ni1 O1 2_644 . 180.0 ?
O5 Ni1 O5 2_644 . 180.0 ?
O2 Ni2 O6 2 . 88.10(10) ?
O2 Ni2 O6 . . 91.90(10) yes
O2 Ni2 O6 2 2 91.90(10) ?
O2 Ni2 O6 . 2 88.10(10) yes
O2 Ni2 O7 2 . 86.50(10) ?
O2 Ni2 O7 . . 93.50(10) yes
O2 Ni2 O7 . 2 86.50(10) yes
O2 Ni2 O7 2 2 93.50(10) ?
O6 Ni2 O7 . . 90.70(10) yes
O6 Ni2 O7 2 . 89.30(10) ?
O6 Ni2 O7 . 2 89.30(10) yes
O6 Ni2 O7 2 2 90.70(10) ?
O2 Ni2 O2 2 . 180.0 ?
O6 Ni2 O6 . 2 180.0 ?
O7 Ni2 O7 . 2 180.0 ?

loop_
_geom_bond_atom_site_label_1
_geom_bond_atom_site_label_2
_geom_bond_site_symmetry_2
_geom_bond_distance
_geom_bond_publ_flag
Ni1 N1 . 2.0820(10) yes
Ni1 N1 2_644 2.0820(10) ?
Ni1 O1 . 2.002(2) yes
Ni1 O1 2_644 2.002(2) ?
Ni1 O5 . 2.002(2) yes
Ni1 O5 2_644 2.002(2) ?
Ni2 O2 . 1.991(2) yes
Ni2 O2 2 1.991(2) ?
Ni2 O6 . 1.994(2) yes
Ni2 O6 2 1.994(2) ?
Ni2 O7 . 2.002(2) yes
Ni2 O7 2 2.002(2) ?
O3 O6 1_455 2.800(10) yes
O3 O6 2_545 2.800(10) ?
O4 O5 2_554 2.560(10) yes
O4 O7 1_455 2.640(10) yes
O5 O6 1_554 2.810(10) yes
